data_8105278
loop_
_publ_author_name
'Liu, Hui'

_publ_section_title
;
 The crystal structure of
 dichlorobis(2-(dicyclohexylphosphino)-2&#x2032;,4&#x2032;,6&#x2032;-tri-i-propyl-1,1&#x2032;-biphenyl)
 palladium(II)-dichloroform, C68H100Cl8P2Pd
;
_journal_issue 3
_journal_name_full 'Zeitschrift f\"ur Kristallographie - New Crystal Structures'
_journal_page_first 755
_journal_page_last 757
_journal_paper_doi 10.1515/ncrs-2020-0012
_journal_volume 235
_journal_year 2020
_chemical_formula_moiety 'C66 H98 Cl2 P2 Pd, 2(C H Cl3)'
_chemical_formula_sum 'C68 H100 Cl8 P2 Pd'
_chemical_formula_weight 1369.42
_space_group_crystal_system triclinic
_space_group_IT_number 2
_space_group_name_Hall '-P 1'
_space_group_name_H-M_alt 'P -1'
_atom_sites_solution_hydrogens geom
_atom_sites_solution_primary iterative
_atom_sites_solution_secondary difmap
_cell_angle_alpha 88.456(3)
_cell_angle_beta 72.251(3)
_cell_angle_gamma 72.376(4)
_cell_formula_units_Z 1
_cell_length_a 9.6961(4)
_cell_length_b 13.6096(6)
_cell_length_c 15.1642(5)
_cell_measurement_reflns_used 6184
_cell_measurement_temperature 291(2)
_cell_measurement_theta_max 72.2850
_cell_measurement_theta_min 4.4160
_cell_volume 1811.65(14)
_computing_cell_refinement
;
CrysAlisPro, Agilent Technologies,
Version 1.171.36.28 (release 01-02-2013 CrysAlis171 .NET)
(compiled Feb  1 2013,16:14:44)
;
_computing_data_collection
;
CrysAlisPro, Agilent Technologies,
Version 1.171.36.28 (release 01-02-2013 CrysAlis171 .NET)
(compiled Feb  1 2013,16:14:44)
;
_computing_data_reduction
;
CrysAlisPro, Agilent Technologies,
Version 1.171.36.28 (release 01-02-2013 CrysAlis171 .NET)
(compiled Feb  1 2013,16:14:44)
;
_computing_molecular_graphics 'Olex2 (Dolomanov et al., 2009)'
_computing_publication_material 'Olex2 (Dolomanov et al., 2009)'
_computing_structure_refinement 'ShelXL (Sheldrick, 2008)'
_computing_structure_solution
;
Superflip (Palatinus & Chapuis, 2007;Palatinus & van der Lee, 2008;
Palatinus et al., 2012)
;
_diffrn_ambient_temperature 291.15
_diffrn_detector_area_resol_mean 16.2312
_diffrn_measured_fraction_theta_full 1.000
_diffrn_measured_fraction_theta_max 1.000
_diffrn_measurement_device_type 'Xcalibur, Eos, Gemini'
_diffrn_measurement_method '\w scans'
_diffrn_orient_matrix_UB_11 0.0477230000
_diffrn_orient_matrix_UB_12 -0.1186408000
_diffrn_orient_matrix_UB_13 0.0013864000
_diffrn_orient_matrix_UB_21 -0.0673390000
_diffrn_orient_matrix_UB_22 0.0101994000
_diffrn_orient_matrix_UB_23 0.1066223000
_diffrn_orient_matrix_UB_31 -0.1548054000
_diffrn_orient_matrix_UB_32 0.0007404000
_diffrn_orient_matrix_UB_33 -0.0082105000
_diffrn_radiation_monochromator graphite
_diffrn_radiation_type CuK\a
_diffrn_radiation_wavelength 1.54184
_diffrn_reflns_av_R_equivalents 0.0244
_diffrn_reflns_av_unetI/netI 0.0380
_diffrn_reflns_limit_h_max 7
_diffrn_reflns_limit_h_min -11
_diffrn_reflns_limit_k_max 16
_diffrn_reflns_limit_k_min -16
_diffrn_reflns_limit_l_max 17
_diffrn_reflns_limit_l_min -18
_diffrn_reflns_number 13103
_diffrn_reflns_theta_full 67.08
_diffrn_reflns_theta_max 67.08
_diffrn_reflns_theta_min 3.07
_diffrn_source 'Enhance (Cu) X-ray Source'
_exptl_absorpt_coefficient_mu 5.468
_exptl_absorpt_correction_T_max 1.00000
_exptl_absorpt_correction_T_min 0.81042
_exptl_absorpt_correction_type multi-scan
_exptl_absorpt_process_details
;
CrysAlisPro, Agilent Technologies,
Version 1.171.36.28 (release 01-02-2013 CrysAlis171 .NET)
(compiled Feb  1 2013,16:14:44)
Empirical absorption correction using spherical harmonics,
 implemented in SCALE3 ABSPACK scaling algorithm.
;
_exptl_crystal_colour yellow
_exptl_crystal_density_diffrn 1.255
_exptl_crystal_density_method 'not measured'
_exptl_crystal_description block
_exptl_crystal_F_000 720
_exptl_crystal_size_max 0.18
_exptl_crystal_size_mid 0.16
_exptl_crystal_size_min 0.15
_refine_diff_density_max 0.742
_refine_diff_density_min -0.611
_refine_diff_density_rms 0.063
_refine_ls_extinction_method none
_refine_ls_goodness_of_fit_ref 1.026
_refine_ls_hydrogen_treatment constr
_refine_ls_matrix_type full
_refine_ls_number_parameters 364
_refine_ls_number_reflns 6479
_refine_ls_number_restraints 0
_refine_ls_restrained_S_all 1.026
_refine_ls_R_factor_all 0.0554
_refine_ls_R_factor_gt 0.0483
_refine_ls_shift/su_max 0.000
_refine_ls_shift/su_mean 0.000
_refine_ls_structure_factor_coef Fsqd
_refine_ls_weighting_details 'calc w=1/[\s^2^(Fo^2^)+(0.0698P)^2^+1.3997P] where P=(Fo^2^+2Fc^2^)/3'
_refine_ls_weighting_scheme calc
_refine_ls_wR_factor_gt 0.1260
_refine_ls_wR_factor_ref 0.1332
_reflns_number_gt 5700
_reflns_number_total 6479
_reflns_threshold_expression >2sigma(I)
_cod_data_source_file suppl_ncrs-2020-0012_suppl.cif
_cod_data_source_block 2
_cod_original_cell_volume 1811.64(12)
_cod_database_code 8105278
_chemical_oxdiff_formula c20h20n4o4
_reflns_odcompleteness_completeness 100.00
_reflns_odcompleteness_iscentric 1
_reflns_odcompleteness_theta 66.97
_olex2_refinement_description
;
1. Fixed Uiso
 At 1.2 times of:
  All C(H) groups, All C(H,H) groups
 At 1.5 times of:
  All C(H,H,H) groups
2.a Ternary CH refined with riding coordinates:
 C1(H1), C7(H7), C25(H25), C28(H28), C31(H31), C34(H34)
2.b Secondary CH2 refined with riding coordinates:
 C2(H2A,H2B), C3(H3A,H3B), C4(H4A,H4B), C5(H5A,H5B), C6(H6A,H6B), C8(H8A,H8B),
 C9(H9A,H9B), C10(H10A,H10B), C11(H11A,H11B), C12(H12A,H12B)
2.c Aromatic/amide H refined with riding coordinates:
 C14(H14), C15(H15), C16(H16), C17(H17), C21(H21), C23(H23)
2.d Idealised Me refined as rotating group:
 C26(H26A,H26B,H26C), C27(H27A,H27B,H27C), C29(H29A,H29B,H29C), C30(H30A,H30B,
 H30C), C32(H32A,H32B,H32C), C33(H33A,H33B,H33C)
;

loop_
_space_group_symop_id
_space_group_symop_operation_xyz
1 'x, y, z'
2 '-x, -y, -z'

loop_
_atom_site_label
_atom_site_type_symbol
_atom_site_fract_x
_atom_site_fract_y
_atom_site_fract_z
_atom_site_U_iso_or_equiv
_atom_site_adp_type
_atom_site_occupancy
_atom_site_calc_flag
_atom_site_disorder_assembly
_atom_site_disorder_group
_atom_site_site_symmetry_order
_atom_site_refinement_flags_posn
_atom_site_refinement_flags_adp
_atom_site_refinement_flags_occupancy
Pd1 Pd 1.0000 0.5000 0.0000 0.04090(13) Uani 1 d . . 2 S T P
Cl1 Cl 0.83671(14) 0.61644(7) 0.12110(7) 0.0724(3) Uani 1 d . . 1 . . .
P1 P 0.92615(9) 0.36171(6) 0.07320(5) 0.03562(19) Uani 1 d . . 1 . . .
C1 C 0.8978(4) 0.2758(3) -0.0081(2) 0.0437(7) Uani 1 d . . 1 . . .
H1 H 1.0005 0.2364 -0.0467 0.052 Uiso 1 calc . . 1 R . .
C2 C 0.8157(5) 0.3293(3) -0.0766(3) 0.0615(10) Uani 1 d . . 1 . . .
H2A H 0.7085 0.3620 -0.0440 0.074 Uiso 1 calc . . 1 R . .
H2B H 0.8590 0.3824 -0.1053 0.074 Uiso 1 calc . . 1 R . .
C3 C 0.8340(6) 0.2487(4) -0.1510(3) 0.0736(13) Uani 1 d . . 1 . . .
H3A H 0.7814 0.2819 -0.1941 0.088 Uiso 1 calc . . 1 R . .
H3B H 0.9411 0.2192 -0.1855 0.088 Uiso 1 calc . . 1 R . .
C4 C 0.7713(6) 0.1641(4) -0.1091(4) 0.0806(14) Uani 1 d . . 1 . . .
H4A H 0.7929 0.1115 -0.1576 0.097 Uiso 1 calc . . 1 R . .
H4B H 0.6616 0.1922 -0.0826 0.097 Uiso 1 calc . . 1 R . .
C5 C 0.8381(6) 0.1143(4) -0.0339(3) 0.0742(13) Uani 1 d . . 1 . . .
H5A H 0.9444 0.0751 -0.0623 0.089 Uiso 1 calc . . 1 R . .
H5B H 0.7848 0.0665 -0.0039 0.089 Uiso 1 calc . . 1 R . .
C6 C 0.8256(5) 0.1946(3) 0.0390(3) 0.0561(9) Uani 1 d . . 1 . . .
H6A H 0.8770 0.1608 0.0825 0.067 Uiso 1 calc . . 1 R . .
H6B H 0.7193 0.2278 0.0733 0.067 Uiso 1 calc . . 1 R . .
C7 C 1.0784(4) 0.2778(3) 0.1167(2) 0.0408(7) Uani 1 d . . 1 . . .
H7 H 1.0282 0.2508 0.1740 0.049 Uiso 1 calc . . 1 R . .
C8 C 1.1896(5) 0.1851(3) 0.0514(3) 0.0607(10) Uani 1 d . . 1 . . .
H8A H 1.2413 0.2089 -0.0064 0.073 Uiso 1 calc . . 1 R . .
H8B H 1.1341 0.1421 0.0376 0.073 Uiso 1 calc . . 1 R . .
C9 C 1.3068(6) 0.1216(4) 0.0962(4) 0.0818(15) Uani 1 d . . 1 . . .
H9A H 1.2552 0.0930 0.1511 0.098 Uiso 1 calc . . 1 R . .
H9B H 1.3787 0.0644 0.0530 0.098 Uiso 1 calc . . 1 R . .
C10 C 1.3921(5) 0.1856(4) 0.1229(4) 0.0823(15) Uani 1 d . . 1 . . .
H10A H 1.4528 0.2080 0.0674 0.099 Uiso 1 calc . . 1 R . .
H10B H 1.4605 0.1439 0.1544 0.099 Uiso 1 calc . . 1 R . .
C11 C 1.2832(6) 0.2789(4) 0.1859(4) 0.0765(13) Uani 1 d . . 1 . . .
H11A H 1.3399 0.3218 0.1983 0.092 Uiso 1 calc . . 1 R . .
H11B H 1.2317 0.2566 0.2446 0.092 Uiso 1 calc . . 1 R . .
C12 C 1.1655(5) 0.3422(3) 0.1420(3) 0.0593(10) Uani 1 d . . 1 . . .
H12A H 1.0944 0.3997 0.1851 0.071 Uiso 1 calc . . 1 R . .
H12B H 1.2164 0.3703 0.0866 0.071 Uiso 1 calc . . 1 R . .
C13 C 0.7436(4) 0.4038(2) 0.1673(2) 0.0378(7) Uani 1 d . . 1 . . .
C14 C 0.6270(4) 0.4632(3) 0.1339(3) 0.0536(9) Uani 1 d . . 1 . . .
H14 H 0.6513 0.4775 0.0717 0.064 Uiso 1 calc . . 1 R . .
C15 C 0.4780(5) 0.5011(4) 0.1893(3) 0.0670(12) Uani 1 d . . 1 . . .
H15 H 0.4029 0.5384 0.1643 0.080 Uiso 1 calc . . 1 R . .
C16 C 0.4412(5) 0.4835(4) 0.2821(3) 0.0712(12) Uani 1 d . . 1 . . .
H16 H 0.3411 0.5084 0.3207 0.085 Uiso 1 calc . . 1 R . .
C17 C 0.5542(4) 0.4287(4) 0.3166(3) 0.0606(10) Uani 1 d . . 1 . . .
H17 H 0.5284 0.4176 0.3795 0.073 Uiso 1 calc . . 1 R . .
C18 C 0.7064(4) 0.3885(3) 0.2627(2) 0.0407(7) Uani 1 d . . 1 . . .
C19 C 0.8127(4) 0.3336(3) 0.3156(2) 0.0434(7) Uani 1 d . . 1 . . .
C20 C 0.8338(4) 0.2293(3) 0.3315(2) 0.0505(8) Uani 1 d . . 1 . . .
C21 C 0.9264(5) 0.1839(3) 0.3872(3) 0.0642(11) Uani 1 d . . 1 . . .
H21 H 0.9407 0.1146 0.3988 0.077 Uiso 1 calc . . 1 R . .
C22 C 0.9966(5) 0.2384(4) 0.4252(3) 0.0648(11) Uani 1 d . . 1 . . .
C23 C 0.9689(5) 0.3406(4) 0.4109(3) 0.0603(10) Uani 1 d . . 1 . . .
H23 H 1.0121 0.3787 0.4382 0.072 Uiso 1 calc . . 1 R . .
C24 C 0.8791(4) 0.3904(3) 0.3573(2) 0.0485(8) Uani 1 d . . 1 . . .
C25 C 0.7565(6) 0.1669(3) 0.2943(3) 0.0653(11) Uani 1 d . . 1 . . .
H25 H 0.7210 0.2052 0.2456 0.078 Uiso 1 calc . . 1 R . .
C26 C 0.8615(7) 0.0606(4) 0.2505(4) 0.0871(16) Uani 1 d . . 1 . . .
H26A H 0.8863 0.0174 0.2981 0.131 Uiso 1 calc . . 1 GR . .
H26B H 0.9531 0.0674 0.2071 0.131 Uiso 1 calc . . 1 GR . .
H26C H 0.8112 0.0300 0.2187 0.131 Uiso 1 calc . . 1 GR . .
C27 C 0.6146(8) 0.1569(5) 0.3707(5) 0.108(2) Uani 1 d . . 1 . . .
H27A H 0.6442 0.1256 0.4224 0.163 Uiso 1 calc . . 1 GR . .
H27B H 0.5695 0.1146 0.3464 0.163 Uiso 1 calc . . 1 GR . .
H27C H 0.5421 0.2242 0.3909 0.163 Uiso 1 calc . . 1 GR . .
C28 C 1.0964(6) 0.1866(5) 0.4848(4) 0.0833(15) Uani 1 d . . 1 . . .
H28 H 1.1453 0.2368 0.4948 0.100 Uiso 1 calc . . 1 R . .
C29 C 1.2222(8) 0.0941(6) 0.4365(6) 0.137(3) Uani 1 d . . 1 . . .
H29A H 1.2960 0.0756 0.4691 0.205 Uiso 1 calc . . 1 GR . .
H29B H 1.2696 0.1088 0.3743 0.205 Uiso 1 calc . . 1 GR . .
H29C H 1.1827 0.0377 0.4345 0.205 Uiso 1 calc . . 1 GR . .
C30 C 1.0032(7) 0.1710(6) 0.5781(4) 0.109(2) Uani 1 d . . 1 . . .
H30A H 0.9290 0.2356 0.6061 0.163 Uiso 1 calc . . 1 GR . .
H30B H 1.0678 0.1452 0.6161 0.163 Uiso 1 calc . . 1 GR . .
H30C H 0.9523 0.1219 0.5728 0.163 Uiso 1 calc . . 1 GR . .
C31 C 0.8448(5) 0.5067(3) 0.3526(3) 0.0578(9) Uani 1 d . . 1 . . .
H31 H 0.8088 0.5260 0.2989 0.069 Uiso 1 calc . . 1 R . .
C32 C 0.9818(6) 0.5458(4) 0.3412(4) 0.0800(14) Uani 1 d . . 1 . . .
H32A H 0.9507 0.6196 0.3389 0.120 Uiso 1 calc . . 1 GR . .
H32B H 1.0606 0.5146 0.2848 0.120 Uiso 1 calc . . 1 GR . .
H32C H 1.0196 0.5277 0.3930 0.120 Uiso 1 calc . . 1 GR . .
C33 C 0.7157(6) 0.5618(4) 0.4397(4) 0.0870(15) Uani 1 d . . 1 . . .
H33A H 0.6248 0.5458 0.4419 0.131 Uiso 1 calc . . 1 GR . .
H33B H 0.6972 0.6351 0.4379 0.131 Uiso 1 calc . . 1 GR . .
H33C H 0.7442 0.5390 0.4939 0.131 Uiso 1 calc . . 1 GR . .
C34 C 0.5670(7) 0.8115(5) 0.2742(5) 0.108(2) Uani 1 d . . 1 . . .
H34 H 0.6399 0.7502 0.2352 0.130 Uiso 1 calc . . 1 R . .
Cl2 Cl 0.6500(3) 0.84638(19) 0.3463(2) 0.1669(11) Uani 1 d . . 1 . . .
Cl3 Cl 0.5251(4) 0.9106(2) 0.20218(18) 0.1961(14) Uani 1 d . . 1 . . .
Cl4 Cl 0.4119(3) 0.7802(3) 0.3357(3) 0.2417(19) Uani 1 d . . 1 . . .

loop_
_atom_site_aniso_label
_atom_site_aniso_U_11
_atom_site_aniso_U_22
_atom_site_aniso_U_33
_atom_site_aniso_U_23
_atom_site_aniso_U_13
_atom_site_aniso_U_12
Pd1 0.0536(2) 0.03144(18) 0.02794(17) 0.00415(12) -0.00299(13) -0.00923(14)
Cl1 0.0962(8) 0.0427(5) 0.0482(5) -0.0071(4) 0.0203(5) -0.0211(5)
P1 0.0427(4) 0.0308(4) 0.0285(4) 0.0047(3) -0.0078(3) -0.0080(3)
C1 0.0545(19) 0.0402(17) 0.0346(16) 0.0019(13) -0.0148(14) -0.0112(15)
C2 0.084(3) 0.053(2) 0.049(2) 0.0042(18) -0.035(2) -0.009(2)
C3 0.094(3) 0.078(3) 0.050(2) -0.004(2) -0.039(2) -0.010(3)
C4 0.092(4) 0.085(3) 0.075(3) -0.018(3) -0.038(3) -0.028(3)
C5 0.099(4) 0.057(3) 0.078(3) -0.003(2) -0.032(3) -0.035(3)
C6 0.072(2) 0.055(2) 0.051(2) 0.0085(17) -0.0237(19) -0.029(2)
C7 0.0389(16) 0.0405(17) 0.0377(16) 0.0084(13) -0.0073(13) -0.0096(14)
C8 0.054(2) 0.051(2) 0.067(3) -0.0089(19) -0.0217(19) 0.0017(18)
C9 0.065(3) 0.061(3) 0.110(4) -0.006(3) -0.038(3) 0.006(2)
C10 0.047(2) 0.100(4) 0.097(4) 0.021(3) -0.026(2) -0.016(2)
C11 0.073(3) 0.081(3) 0.094(4) 0.012(3) -0.045(3) -0.030(3)
C12 0.063(2) 0.054(2) 0.067(3) 0.0054(19) -0.028(2) -0.0198(19)
C13 0.0407(16) 0.0349(15) 0.0337(15) 0.0030(12) -0.0087(13) -0.0090(13)
C14 0.057(2) 0.054(2) 0.0431(19) 0.0043(16) -0.0197(16) -0.0030(17)
C15 0.049(2) 0.073(3) 0.070(3) 0.000(2) -0.029(2) 0.004(2)
C16 0.039(2) 0.092(3) 0.066(3) -0.005(2) -0.0054(18) -0.007(2)
C17 0.045(2) 0.081(3) 0.044(2) 0.0059(19) -0.0017(16) -0.015(2)
C18 0.0392(16) 0.0443(18) 0.0364(16) 0.0054(13) -0.0084(13) -0.0134(14)
C19 0.0445(18) 0.0514(19) 0.0280(15) 0.0087(14) -0.0050(13) -0.0127(15)
C20 0.056(2) 0.056(2) 0.0360(17) 0.0120(15) -0.0091(15) -0.0181(17)
C21 0.075(3) 0.056(2) 0.052(2) 0.0220(19) -0.014(2) -0.012(2)
C22 0.069(3) 0.083(3) 0.047(2) 0.018(2) -0.0238(19) -0.025(2)
C23 0.066(2) 0.074(3) 0.045(2) 0.0077(19) -0.0257(18) -0.019(2)
C24 0.0486(19) 0.064(2) 0.0315(16) 0.0054(15) -0.0098(14) -0.0180(17)
C25 0.082(3) 0.060(2) 0.057(2) 0.017(2) -0.019(2) -0.031(2)
C26 0.133(5) 0.057(3) 0.070(3) 0.013(2) -0.031(3) -0.030(3)
C27 0.114(5) 0.119(5) 0.101(4) 0.005(4) -0.008(4) -0.074(4)
C28 0.088(4) 0.094(4) 0.077(3) 0.031(3) -0.045(3) -0.025(3)
C29 0.104(5) 0.146(7) 0.140(7) 0.004(5) -0.066(5) 0.020(5)
C30 0.115(5) 0.159(6) 0.073(3) 0.056(4) -0.055(3) -0.050(4)
C31 0.070(3) 0.063(2) 0.044(2) 0.0023(17) -0.0201(18) -0.021(2)
C32 0.098(4) 0.084(3) 0.068(3) -0.009(3) -0.024(3) -0.044(3)
C33 0.091(4) 0.075(3) 0.074(3) -0.008(3) -0.006(3) -0.014(3)
C34 0.086(4) 0.096(4) 0.120(5) -0.036(4) -0.037(4) 0.011(3)
Cl2 0.211(3) 0.156(2) 0.226(3) 0.0712(19) -0.160(2) -0.0995(19)
Cl3 0.234(3) 0.192(3) 0.1313(19) 0.0004(18) -0.096(2) 0.019(2)
Cl4 0.138(2) 0.219(3) 0.387(6) -0.026(4) -0.073(3) -0.087(2)

loop_
_atom_type_symbol
_atom_type_description
_atom_type_scat_dispersion_real
_atom_type_scat_dispersion_imag
_atom_type_scat_source
C C 0.0181 0.0091 'International Tables Vol C Tables 4.2.6.8 and 6.1.1.4'
H H 0.0000 0.0000 'International Tables Vol C Tables 4.2.6.8 and 6.1.1.4'
Cl Cl 0.3639 0.7018 'International Tables Vol C Tables 4.2.6.8 and 6.1.1.4'
P P 0.2955 0.4335 'International Tables Vol C Tables 4.2.6.8 and 6.1.1.4'
Pd Pd 0.1215 3.9337 'International Tables Vol C Tables 4.2.6.8 and 6.1.1.4'

loop_
_geom_angle_atom_site_label_1
_geom_angle_atom_site_label_2
_geom_angle_atom_site_label_3
_geom_angle
_geom_angle_site_symmetry_1
_geom_angle_site_symmetry_3
Cl1 Pd1 Cl1 180.0 2_765 .
Cl1 Pd1 P1 92.49(3) 2_765 2_765
Cl1 Pd1 P1 87.51(3) . 2_765
Cl1 Pd1 P1 87.51(3) 2_765 .
Cl1 Pd1 P1 92.49(3) . .
P1 Pd1 P1 180.0 2_765 .
C1 P1 Pd1 112.20(11) . .
C1 P1 C7 105.20(15) . .
C7 P1 Pd1 110.39(11) . .
C13 P1 Pd1 113.07(10) . .
C13 P1 C1 104.94(16) . .
C13 P1 C7 110.65(14) . .
P1 C1 H1 105.2 . .
C2 C1 P1 116.3(3) . .
C2 C1 H1 105.2 . .
C6 C1 P1 114.2(2) . .
C6 C1 H1 105.2 . .
C6 C1 C2 109.5(3) . .
C1 C2 H2A 109.9 . .
C1 C2 H2B 109.9 . .
H2A C2 H2B 108.3 . .
C3 C2 C1 108.9(3) . .
C3 C2 H2A 109.9 . .
C3 C2 H2B 109.9 . .
C2 C3 H3A 109.3 . .
C2 C3 H3B 109.3 . .
H3A C3 H3B 108.0 . .
C4 C3 C2 111.5(4) . .
C4 C3 H3A 109.3 . .
C4 C3 H3B 109.3 . .
C3 C4 H4A 109.1 . .
C3 C4 H4B 109.1 . .
C3 C4 C5 112.6(4) . .
H4A C4 H4B 107.8 . .
C5 C4 H4A 109.1 . .
C5 C4 H4B 109.1 . .
C4 C5 H5A 109.2 . .
C4 C5 H5B 109.2 . .
C4 C5 C6 112.0(4) . .
H5A C5 H5B 107.9 . .
C6 C5 H5A 109.2 . .
C6 C5 H5B 109.2 . .
C1 C6 H6A 109.7 . .
C1 C6 H6B 109.7 . .
C5 C6 C1 110.0(3) . .
C5 C6 H6A 109.7 . .
C5 C6 H6B 109.7 . .
H6A C6 H6B 108.2 . .
P1 C7 H7 107.2 . .
C8 C7 P1 115.5(2) . .
C8 C7 H7 107.2 . .
C12 C7 P1 109.6(2) . .
C12 C7 H7 107.2 . .
C12 C7 C8 109.7(3) . .
C7 C8 H8A 109.6 . .
C7 C8 H8B 109.6 . .
C7 C8 C9 110.2(3) . .
H8A C8 H8B 108.1 . .
C9 C8 H8A 109.6 . .
C9 C8 H8B 109.6 . .
C8 C9 H9A 109.2 . .
C8 C9 H9B 109.2 . .
H9A C9 H9B 107.9 . .
C10 C9 C8 112.0(4) . .
C10 C9 H9A 109.2 . .
C10 C9 H9B 109.2 . .
C9 C10 H10A 109.5 . .
C9 C10 H10B 109.5 . .
C9 C10 C11 110.8(4) . .
H10A C10 H10B 108.1 . .
C11 C10 H10A 109.5 . .
C11 C10 H10B 109.5 . .
C10 C11 H11A 109.4 . .
C10 C11 H11B 109.4 . .
C10 C11 C12 111.1(4) . .
H11A C11 H11B 108.0 . .
C12 C11 H11A 109.4 . .
C12 C11 H11B 109.4 . .
C7 C12 C11 111.9(3) . .
C7 C12 H12A 109.2 . .
C7 C12 H12B 109.2 . .
C11 C12 H12A 109.2 . .
C11 C12 H12B 109.2 . .
H12A C12 H12B 107.9 . .
C14 C13 P1 110.8(2) . .
C14 C13 C18 117.8(3) . .
C18 C13 P1 131.3(2) . .
C13 C14 H14 118.7 . .
C15 C14 C13 122.6(4) . .
C15 C14 H14 118.7 . .
C14 C15 H15 120.3 . .
C14 C15 C16 119.3(4) . .
C16 C15 H15 120.3 . .
C15 C16 H16 120.6 . .
C17 C16 C15 118.9(4) . .
C17 C16 H16 120.6 . .
C16 C17 H17 118.2 . .
C16 C17 C18 123.5(4) . .
C18 C17 H17 118.2 . .
C13 C18 C19 127.7(3) . .
C17 C18 C13 117.7(3) . .
C17 C18 C19 114.6(3) . .
C20 C19 C18 120.4(3) . .
C20 C19 C24 119.7(3) . .
C24 C19 C18 119.6(3) . .
C19 C20 C21 117.9(4) . .
C19 C20 C25 121.9(3) . .
C21 C20 C25 120.2(4) . .
C20 C21 H21 118.7 . .
C22 C21 C20 122.5(4) . .
C22 C21 H21 118.7 . .
C21 C22 C28 121.1(4) . .
C23 C22 C21 117.8(4) . .
C23 C22 C28 121.1(4) . .
C22 C23 H23 118.6 . .
C22 C23 C24 122.9(4) . .
C24 C23 H23 118.6 . .
C19 C24 C31 122.2(3) . .
C23 C24 C19 119.2(4) . .
C23 C24 C31 118.4(4) . .
C20 C25 H25 107.3 . .
C20 C25 C26 113.7(4) . .
C20 C25 C27 110.7(4) . .
C26 C25 H25 107.3 . .
C26 C25 C27 110.3(4) . .
C27 C25 H25 107.3 . .
C25 C26 H26A 109.5 . .
C25 C26 H26B 109.5 . .
C25 C26 H26C 109.5 . .
H26A C26 H26B 109.5 . .
H26A C26 H26C 109.5 . .
H26B C26 H26C 109.5 . .
C25 C27 H27A 109.5 . .
C25 C27 H27B 109.5 . .
C25 C27 H27C 109.5 . .
H27A C27 H27B 109.5 . .
H27A C27 H27C 109.5 . .
H27B C27 H27C 109.5 . .
C22 C28 H28 105.6 . .
C29 C28 C22 112.9(5) . .
C29 C28 H28 105.6 . .
C30 C28 C22 111.4(5) . .
C30 C28 H28 105.6 . .
C30 C28 C29 115.0(6) . .
C28 C29 H29A 109.5 . .
C28 C29 H29B 109.5 . .
C28 C29 H29C 109.5 . .
H29A C29 H29B 109.5 . .
H29A C29 H29C 109.5 . .
H29B C29 H29C 109.5 . .
C28 C30 H30A 109.5 . .
C28 C30 H30B 109.5 . .
C28 C30 H30C 109.5 . .
H30A C30 H30B 109.5 . .
H30A C30 H30C 109.5 . .
H30B C30 H30C 109.5 . .
C24 C31 H31 107.7 . .
C24 C31 C32 114.7(4) . .
C24 C31 C33 109.6(4) . .
C32 C31 H31 107.7 . .
C33 C31 H31 107.7 . .
C33 C31 C32 109.2(4) . .
C31 C32 H32A 109.5 . .
C31 C32 H32B 109.5 . .
C31 C32 H32C 109.5 . .
H32A C32 H32B 109.5 . .
H32A C32 H32C 109.5 . .
H32B C32 H32C 109.5 . .
C31 C33 H33A 109.5 . .
C31 C33 H33B 109.5 . .
C31 C33 H33C 109.5 . .
H33A C33 H33B 109.5 . .
H33A C33 H33C 109.5 . .
H33B C33 H33C 109.5 . .
Cl2 C34 H34 108.2 . .
Cl2 C34 Cl3 109.5(4) . .
Cl3 C34 H34 108.2 . .
Cl4 C34 H34 108.2 . .
Cl4 C34 Cl2 110.3(4) . .
Cl4 C34 Cl3 112.3(4) . .

loop_
_geom_bond_atom_site_label_1
_geom_bond_atom_site_label_2
_geom_bond_distance
_geom_bond_site_symmetry_2
Pd1 Cl1 2.2924(9) 2_765
Pd1 Cl1 2.2924(9) .
Pd1 P1 2.3464(8) 2_765
Pd1 P1 2.3464(8) .
P1 C1 1.855(3) .
P1 C7 1.858(3) .
P1 C13 1.840(3) .
C1 H1 0.9800 .
C1 C2 1.536(5) .
C1 C6 1.530(5) .
C2 H2A 0.9700 .
C2 H2B 0.9700 .
C2 C3 1.527(6) .
C3 H3A 0.9700 .
C3 H3B 0.9700 .
C3 C4 1.500(7) .
C4 H4A 0.9700 .
C4 H4B 0.9700 .
C4 C5 1.523(7) .
C5 H5A 0.9700 .
C5 H5B 0.9700 .
C5 C6 1.528(5) .
C6 H6A 0.9700 .
C6 H6B 0.9700 .
C7 H7 0.9800 .
C7 C8 1.525(5) .
C7 C12 1.514(5) .
C8 H8A 0.9700 .
C8 H8B 0.9700 .
C8 C9 1.531(6) .
C9 H9A 0.9700 .
C9 H9B 0.9700 .
C9 C10 1.506(7) .
C10 H10A 0.9700 .
C10 H10B 0.9700 .
C10 C11 1.509(7) .
C11 H11A 0.9700 .
C11 H11B 0.9700 .
C11 C12 1.525(6) .
C12 H12A 0.9700 .
C12 H12B 0.9700 .
C13 C14 1.401(5) .
C13 C18 1.406(4) .
C14 H14 0.9300 .
C14 C15 1.376(6) .
C15 H15 0.9300 .
C15 C16 1.376(6) .
C16 H16 0.9300 .
C16 C17 1.366(6) .
C17 H17 0.9300 .
C17 C18 1.395(5) .
C18 C19 1.508(5) .
C19 C20 1.397(5) .
C19 C24 1.410(5) .
C20 C21 1.414(6) .
C20 C25 1.507(6) .
C21 H21 0.9300 .
C21 C22 1.384(6) .
C22 C23 1.358(6) .
C22 C28 1.529(6) .
C23 H23 0.9300 .
C23 C24 1.386(5) .
C24 C31 1.520(6) .
C25 H25 0.9800 .
C25 C26 1.522(7) .
C25 C27 1.545(7) .
C26 H26A 0.9600 .
C26 H26B 0.9600 .
C26 H26C 0.9600 .
C27 H27A 0.9600 .
C27 H27B 0.9600 .
C27 H27C 0.9600 .
C28 H28 0.9800 .
C28 C29 1.479(9) .
C28 C30 1.478(7) .
C29 H29A 0.9600 .
C29 H29B 0.9600 .
C29 H29C 0.9600 .
C30 H30A 0.9600 .
C30 H30B 0.9600 .
C30 H30C 0.9600 .
C31 H31 0.9800 .
C31 C32 1.536(6) .
C31 C33 1.534(6) .
C32 H32A 0.9600 .
C32 H32B 0.9600 .
C32 H32C 0.9600 .
C33 H33A 0.9600 .
C33 H33B 0.9600 .
C33 H33C 0.9600 .
C34 H34 0.9800 .
C34 Cl2 1.693(6) .
C34 Cl3 1.743(8) .
C34 Cl4 1.679(8) .

loop_
_geom_torsion_atom_site_label_1
_geom_torsion_atom_site_label_2
_geom_torsion_atom_site_label_3
_geom_torsion_atom_site_label_4
_geom_torsion
_geom_torsion_site_symmetry_1
_geom_torsion_site_symmetry_2
_geom_torsion_site_symmetry_3
_geom_torsion_site_symmetry_4
Pd1 P1 C1 C2 -41.7(3) . . . .
Pd1 P1 C1 C6 -170.8(2) . . . .
Pd1 P1 C7 C8 -94.1(3) . . . .
Pd1 P1 C7 C12 30.4(3) . . . .
Pd1 P1 C13 C14 58.3(3) . . . .
Pd1 P1 C13 C18 -119.9(3) . . . .
Cl1 Pd1 P1 C1 -43.54(13) 2_765 . . .
Cl1 Pd1 P1 C1 136.47(13) . . . .
Cl1 Pd1 P1 C7 73.45(12) 2_765 . . .
Cl1 Pd1 P1 C7 -106.55(12) . . . .
Cl1 Pd1 P1 C13 18.01(12) . . . .
Cl1 Pd1 P1 C13 -161.99(12) 2_765 . . .
P1 Pd1 P1 C1 105(38) 2_765 . . .
P1 Pd1 P1 C7 -138(38) 2_765 . . .
P1 Pd1 P1 C13 -13(38) 2_765 . . .
P1 C1 C2 C3 167.4(3) . . . .
P1 C1 C6 C5 -168.0(3) . . . .
P1 C7 C8 C9 -178.9(3) . . . .
P1 C7 C12 C11 175.1(3) . . . .
P1 C13 C14 C15 177.6(4) . . . .
P1 C13 C18 C17 -178.5(3) . . . .
P1 C13 C18 C19 2.1(6) . . . .
C1 P1 C7 C8 27.1(3) . . . .
C1 P1 C7 C12 151.6(3) . . . .
C1 P1 C13 C14 -64.3(3) . . . .
C1 P1 C13 C18 117.5(3) . . . .
C1 C2 C3 C4 58.3(5) . . . .
C2 C1 C6 C5 59.5(5) . . . .
C2 C3 C4 C5 -53.8(6) . . . .
C3 C4 C5 C6 51.8(6) . . . .
C4 C5 C6 C1 -54.3(5) . . . .
C6 C1 C2 C3 -61.3(5) . . . .
C7 P1 C1 C2 -161.8(3) . . . .
C7 P1 C1 C6 69.1(3) . . . .
C7 P1 C13 C14 -177.3(3) . . . .
C7 P1 C13 C18 4.5(4) . . . .
C7 C8 C9 C10 -56.9(6) . . . .
C8 C7 C12 C11 -57.0(5) . . . .
C8 C9 C10 C11 55.7(6) . . . .
C9 C10 C11 C12 -54.6(6) . . . .
C10 C11 C12 C7 56.3(5) . . . .
C12 C7 C8 C9 56.6(5) . . . .
C13 P1 C1 C2 81.4(3) . . . .
C13 P1 C1 C6 -47.7(3) . . . .
C13 P1 C7 C8 139.9(3) . . . .
C13 P1 C7 C12 -95.6(3) . . . .
C13 C14 C15 C16 2.2(7) . . . .
C13 C18 C19 C20 -94.8(4) . . . .
C13 C18 C19 C24 91.6(4) . . . .
C14 C13 C18 C17 3.4(5) . . . .
C14 C13 C18 C19 -175.9(3) . . . .
C14 C15 C16 C17 0.1(8) . . . .
C15 C16 C17 C18 -0.5(8) . . . .
C16 C17 C18 C13 -1.4(6) . . . .
C16 C17 C18 C19 178.1(4) . . . .
C17 C18 C19 C20 85.8(4) . . . .
C17 C18 C19 C24 -87.8(4) . . . .
C18 C13 C14 C15 -4.0(6) . . . .
C18 C19 C20 C21 -175.6(3) . . . .
C18 C19 C20 C25 2.1(5) . . . .
C18 C19 C24 C23 175.9(3) . . . .
C18 C19 C24 C31 1.3(5) . . . .
C19 C20 C21 C22 -0.5(6) . . . .
C19 C20 C25 C26 135.2(4) . . . .
C19 C20 C25 C27 -100.0(5) . . . .
C19 C24 C31 C32 -142.3(4) . . . .
C19 C24 C31 C33 94.5(4) . . . .
C20 C19 C24 C23 2.3(5) . . . .
C20 C19 C24 C31 -172.3(3) . . . .
C20 C21 C22 C23 2.8(7) . . . .
C20 C21 C22 C28 -179.8(4) . . . .
C21 C20 C25 C26 -47.2(5) . . . .
C21 C20 C25 C27 77.6(6) . . . .
C21 C22 C23 C24 -2.6(7) . . . .
C21 C22 C28 C29 56.3(7) . . . .
C21 C22 C28 C30 -74.8(7) . . . .
C22 C23 C24 C19 0.1(6) . . . .
C22 C23 C24 C31 174.9(4) . . . .
C23 C22 C28 C29 -126.4(6) . . . .
C23 C22 C28 C30 102.6(6) . . . .
C23 C24 C31 C32 43.0(5) . . . .
C23 C24 C31 C33 -80.2(5) . . . .
C24 C19 C20 C21 -2.0(5) . . . .
C24 C19 C20 C25 175.6(3) . . . .
C25 C20 C21 C22 -178.2(4) . . . .
C28 C22 C23 C24 -180.0(4) . . . .
